data_2100391
loop_
_publ_author_name
'Hosoya, Takaaki'
'Uekusa, Hidehiro'
'Ohashi, Yuji'
'Ohhara, Takashi'
'Tanaka, Ichiro'
'Niimura, Nobuo'

_publ_section_title
;
 Neutron diffraction analysis of deuterium transfer in chiral
 \b-thiolactam formation in the crystalline state
;
_journal_coeditor_code OG5014
_journal_date_accepted 2005-11-22
_journal_date_recd_electronic 2005-07-29
_journal_issue 1
_journal_name_full 'Acta Crystallographica Section B'
_journal_page_first 153
_journal_page_last 160
_journal_paper_category FA
_journal_paper_doi 10.1107/S0108768105038656
_journal_volume 62
_journal_year 2006
_chemical_formula_moiety 'C21 H9 D14 N S'
_chemical_formula_sum 'C21 H9 D14 N S'
_chemical_formula_weight 335.43
_chemical_melting_point 346
_chemical_name_common N,N-di(benzyl-d~7~)-1-cyclohexenecarbothioamide
_chemical_name_systematic
;
  N,N-di(benzyl-d~7~)-1-cyclohexenecarbothioamide &
  (3S)-2-benzyl-d~7~-3-phenyl-d~5~-2-azaspiro[3.5]nonane-3,5-d~2~-1-thione
;
_space_group_IT_number 4
_symmetry_cell_setting monoclinic
_symmetry_space_group_name_Hall 'P 2yb'
_symmetry_space_group_name_H-M 'P 1 21 1'
_atom_sites_solution_hydrogens geom
_atom_sites_solution_primary direct
_atom_sites_solution_secondary difmap
_audit_creation_method 'SHELXL-97 and manual editing'
_cell_angle_alpha 90.00
_cell_angle_beta 99.909(3)
_cell_angle_gamma 90.00
_cell_formula_units_Z 2
_cell_length_a 8.7075(5)
_cell_length_b 10.2068(6)
_cell_length_c 10.0908(9)
_cell_measurement_reflns_used 8684
_cell_measurement_temperature 173(2)
_cell_measurement_theta_max 27.47
_cell_measurement_theta_min 2.05
_cell_volume 883.45(11)
_computing_cell_refinement 'PROCESS-AUTO (Rigaku, 1998)'
_computing_data_collection 'PROCESS-AUTO (Rigaku, 1998)'
_computing_data_reduction 'CrystalStructure 3.6 (Rigaku, 2004)'
_computing_molecular_graphics 'ORTEP-3 for Windows (Farrugia, 1998)'
_computing_publication_material 'SHELXL-97 (Sheldrick, 1997)'
_computing_structure_refinement 'SHELXL-97 (Sheldrick, 1997)'
_computing_structure_solution 'SHELXS-97 (Sheldrick, 1997)'
_diffrn_ambient_temperature 173(2)
_diffrn_detector_area_resol_mean 10
_diffrn_measured_fraction_theta_full 0.998
_diffrn_measured_fraction_theta_max 0.998
_diffrn_measurement_device_type 'Rigaku RAXIS-RAPID'
_diffrn_measurement_method '\w scan'
_diffrn_radiation_monochromator graphite
_diffrn_radiation_source 'Rigaku rotating anode Ultrax18'
_diffrn_radiation_type MoK\a
_diffrn_radiation_wavelength 0.71073
_diffrn_reflns_av_R_equivalents 0.0379
_diffrn_reflns_av_sigmaI/netI 0.0276
_diffrn_reflns_limit_h_max 11
_diffrn_reflns_limit_h_min -11
_diffrn_reflns_limit_k_max 13
_diffrn_reflns_limit_k_min -12
_diffrn_reflns_limit_l_max 13
_diffrn_reflns_limit_l_min -13
_diffrn_reflns_number 8684
_diffrn_reflns_theta_full 27.47
_diffrn_reflns_theta_max 27.47
_diffrn_reflns_theta_min 2.05
_exptl_absorpt_coefficient_mu 0.183
_exptl_absorpt_correction_T_max 0.9820
_exptl_absorpt_correction_T_min 0.9644
_exptl_absorpt_correction_type multi-scan
_exptl_absorpt_process_details
;
  ABSCOR, T.Higashi(1995)
  HIGASHI, T. (1995). Abscor - Empirical Absorption Correction
  based on Fourier Series Approximation. Rigaku Corporation,
  Tokyo, Japan.
;
_exptl_crystal_colour 'pale yellow'
_exptl_crystal_density_diffrn 1.208
_exptl_crystal_density_method 'not measured'
_exptl_crystal_description prism
_exptl_crystal_F_000 344
_exptl_crystal_size_max 0.20
_exptl_crystal_size_mid 0.20
_exptl_crystal_size_min 0.10
_refine_diff_density_max 0.392
_refine_diff_density_min -0.174
_refine_ls_abs_structure_details 'Flack H D (1983), Acta Cryst. A39, 876-881'
_refine_ls_abs_structure_Flack -0.02(7)
_refine_ls_extinction_coef 0.032(4)
_refine_ls_extinction_expression Fc^*^=kFc[1+0.001xFc^2^\l^3^/sin(2\q)]^-1/4^
_refine_ls_extinction_method SHELXL
_refine_ls_goodness_of_fit_ref 1.062
_refine_ls_hydrogen_treatment constraint
_refine_ls_matrix_type full
_refine_ls_number_parameters 270
_refine_ls_number_reflns 3665
_refine_ls_number_restraints 8
_refine_ls_restrained_S_all 1.063
_refine_ls_R_factor_all 0.0436
_refine_ls_R_factor_gt 0.0427
_refine_ls_shift/su_max 0.000
_refine_ls_shift/su_mean 0.000
_refine_ls_structure_factor_coef Fsqd
_refine_ls_weighting_details 'calc w=1/[\s^2^(Fo^2^)+(0.0758P)^2^+0.1336P] where P=(Fo^2^+2Fc^2^)/3'
_refine_ls_weighting_scheme calc
_refine_ls_wR_factor_gt 0.1147
_refine_ls_wR_factor_ref 0.1158
_reflns_number_gt 3573
_reflns_number_total 3665
_reflns_threshold_expression >2sigma(I)
_cod_data_source_file og5014.cif
_cod_data_source_block xrayirr
_cod_depositor_comments
;
The following automatic conversions were performed:
'_exptl_absorpt_correction_type' value 'Multi-scan' changed to
'multi-scan' according to
'/home/saulius/struct/CIF-dictionaries/cif_core.dic' dictionary named
'cif_core.dic' version 2.4.1 from 2010-06-29.

Automatic conversion script
Id: cif_fix_enum 1527 2010-12-29 10:47:43Z saulius 

The following automatic conversions were performed:

'_exptl_absorpt_correction_type' value 'Multi-scan' changed to
'multi-scan' according to
/home/saulius/struct/CIF-dictionaries/cif_core.dic dictionary named
'cif_core.dic' version 2.4.1 from 2010-06-29.

Automatic conversion script
Id: cif_fix_values 1715 2011-07-08 13:25:40Z adriana 
;
_cod_original_sg_symbol_H-M 'P 21'
_cod_database_code 2100391

loop_
_symmetry_equiv_pos_as_xyz
'x, y, z'
'-x, y+1/2, -z'

loop_
_atom_site_label
_atom_site_fract_x
_atom_site_fract_y
_atom_site_fract_z
_atom_site_U_iso_or_equiv
_atom_site_adp_type
_atom_site_calc_flag
_atom_site_refinement_flags
_atom_site_occupancy
_atom_site_disorder_assembly
_atom_site_disorder_group
_atom_site_type_symbol
S1 0.45166(5) 0.95906(4) 0.17436(4) 0.03530(10) Uani d P 0.8519(8) A 1 S
N1 0.63742(16) 1.04679(14) 0.01160(13) 0.0327(3) Uani d PD 0.8519(8) A 1 N
C1 0.62519(17) 0.98356(15) 0.12240(14) 0.0302(3) Uani d P 0.8519(8) A 1 C
C3 0.84274(19) 0.83090(17) 0.16753(16) 0.0384(4) Uani d P 0.8519(8) A 1 C
H3 0.8103 0.7996 0.0785 0.046 Uiso calc PR 0.8519(8) A 1 H
C4 0.9803(2) 0.76316(19) 0.2543(2) 0.0453(4) Uani d P 0.8519(8) A 1 C
H4A 0.9666 0.6671 0.2455 0.054 Uiso calc PR 0.8519(8) A 1 H
H4B 1.0772 0.7867 0.2212 0.054 Uiso calc PR 0.8519(8) A 1 H
C5 0.9965(2) 0.8001(2) 0.3998(2) 0.0472(5) Uani d P 0.8519(8) A 1 C
H5A 0.9197 0.7506 0.4417 0.057 Uiso calc PR 0.8519(8) A 1 H
H5B 1.1021 0.7764 0.4470 0.057 Uiso calc PR 0.8519(8) A 1 H
C6 0.9709(2) 0.9437(2) 0.41482(19) 0.0539(6) Uani d P 0.8519(8) A 1 C
H6A 1.0512 0.9923 0.3762 0.065 Uiso calc PR 0.8519(8) A 1 H
H6B 0.9846 0.9653 0.5118 0.065 Uiso calc PR 0.8519(8) A 1 H
C8 0.79008(18) 1.07354(17) -0.03145(14) 0.0359(3) Uani d P 0.8519(8) A 1 C
H8A 0.7707 1.1152 -0.1214 0.043 Uiso calc PR 0.8519(8) A 1 H
H8B 0.8442 0.9894 -0.0395 0.043 Uiso calc PR 0.8519(8) A 1 H
C9 0.89486(16) 1.16145(16) 0.06513(14) 0.0327(3) Uani d P 0.8519(8) A 1 C
C10 1.04987(18) 1.12689(16) 0.10940(15) 0.0337(3) Uani d P 0.8519(8) A 1 C
H10 1.0904 1.0485 0.0781 0.040 Uiso calc PR 0.8519(8) A 1 H
C11 1.14479(19) 1.20704(19) 0.19909(16) 0.0384(4) Uani d P 0.8519(8) A 1 C
H11 1.2507 1.1834 0.2287 0.046 Uiso calc PR 0.8519(8) A 1 H
C12 1.0876(2) 1.32059(18) 0.24589(16) 0.0389(4) Uani d P 0.8519(8) A 1 C
H12 1.1532 1.3746 0.3083 0.047 Uiso calc PR 0.8519(8) A 1 H
C13 0.9336(2) 1.35564(18) 0.20132(17) 0.0390(4) Uani d P 0.8519(8) A 1 C
H13 0.8932 1.4338 0.2331 0.047 Uiso calc PR 0.8519(8) A 1 H
C14 0.83901(18) 1.27673(17) 0.11068(16) 0.0378(4) Uani d P 0.8519(8) A 1 C
H14 0.7341 1.3020 0.0792 0.045 Uiso calc PR 0.8519(8) A 1 H
C15 0.50096(19) 1.09974(16) -0.08121(14) 0.0361(3) Uani d P 0.8519(8) A 1 C
H15A 0.5180 1.1940 -0.0967 0.043 Uiso calc PR 0.8519(8) A 1 H
H15B 0.4070 1.0916 -0.0388 0.043 Uiso calc PR 0.8519(8) A 1 H
C16 0.47344(17) 1.02921(16) -0.21426(15) 0.0339(3) Uani d P 0.8519(8) A 1 C
C17 0.4916(2) 0.89667(19) -0.22260(17) 0.0401(4) Uani d P 0.8519(8) A 1 C
H17 0.5268 0.8482 -0.1428 0.048 Uiso calc PR 0.8519(8) A 1 H
C18 0.4599(2) 0.8309(2) -0.34522(18) 0.0426(5) Uani d P 0.8519(8) A 1 C
H18 0.4722 0.7386 -0.3492 0.051 Uiso calc PR 0.8519(8) A 1 H
C19 0.4104(2) 0.9020(2) -0.46052(16) 0.0466(5) Uani d P 0.8519(8) A 1 C
H19 0.3904 0.8589 -0.5452 0.056 Uiso calc PR 0.8519(8) A 1 H
C20 0.3896(3) 1.0364(2) -0.45360(17) 0.0525(5) Uani d P 0.8519(8) A 1 C
H20 0.3528 1.0846 -0.5333 0.063 Uiso calc PR 0.8519(8) A 1 H
C21 0.4224(2) 1.1009(2) -0.33068(16) 0.0465(4) Uani d P 0.8519(8) A 1 C
H21 0.4101 1.1932 -0.3262 0.056 Uiso calc PR 0.8519(8) A 1 H
C2 0.76675(14) 0.92910(12) 0.20754(11) 0.0312(3) Uani d D 1 . . C
C7 0.80963(17) 0.99001(14) 0.34634(12) 0.0394(3) Uani d D 1 A . C
H7A 0.7311 0.9652 0.4020 0.047 Uiso calc R 1 B 1 H
H7B 0.8093 1.0867 0.3382 0.047 Uiso calc R 1 B 1 H
S1' 0.4313(4) 0.9398(4) 0.1756(3) 0.0405(7) Uiso d P 0.1481(8) A 2 S
N1' 0.6532(16) 1.0303(13) 0.0228(14) 0.044(4) Uiso d PD 0.1481(8) A 2 N
C1' 0.5930(8) 0.9683(8) 0.1319(6) 0.0127(12) Uiso d P 0.1481(8) A 2 C
C3' 0.7984(7) 0.7801(5) 0.1953(7) 0.0292(16) Uiso d PD 0.1481(8) A 2 C
H3'1 0.7158 0.7294 0.2284 0.035 Uiso calc PR 0.1481(8) A 2 H
H3'2 0.7961 0.7571 0.0996 0.035 Uiso calc PR 0.1481(8) A 2 H
C4' 0.9580(10) 0.7442(14) 0.2775(7) 0.046(7) Uiso d PD 0.1481(8) A 2 C
H4'1 1.0426 0.7796 0.2338 0.055 Uiso calc PR 0.1481(8) A 2 H
H4'2 0.9696 0.6478 0.2839 0.055 Uiso calc PR 0.1481(8) A 2 H
C5' 0.9668(10) 0.8039(5) 0.4185(7) 0.0205(15) Uiso d PD 0.1481(8) A 2 C
H5'1 0.8747 0.7748 0.4562 0.025 Uiso calc PR 0.1481(8) A 2 H
H5'2 1.0608 0.7696 0.4776 0.025 Uiso calc PR 0.1481(8) A 2 H
C6' 0.9728(5) 0.9541(5) 0.4206(5) 0.0262(11) Uiso d PD 0.1481(8) A 2 C
H6'1 0.9911 0.9883 0.5138 0.031 Uiso calc PR 0.1481(8) A 2 H
H6'2 1.0548 0.9877 0.3727 0.031 Uiso calc PR 0.1481(8) A 2 H
C8' 0.8238(10) 1.0011(9) 0.0878(9) 0.0351(17) Uiso d P 0.1481(8) A 2 C
H8' 0.8764 0.9403 0.0320 0.042 Uiso calc PR 0.1481(8) A 2 H
C14' 0.8539(4) 1.2412(5) 0.1673(5) 0.039(2) Uiso d PG 0.1481(8) A 2 C
H14' 0.7442 1.2507 0.1590 0.046 Uiso calc PR 0.1481(8) A 2 H
C9' 0.9162(5) 1.1269(5) 0.1236(6) 0.0322(17) Uiso d PG 0.1481(8) A 2 C
C10' 1.0768(6) 1.1129(5) 0.1357(7) 0.034(2) Uiso d PG 0.1481(8) A 2 C
H10' 1.1194 1.0348 0.1058 0.041 Uiso calc PR 0.1481(8) A 2 H
C11' 1.1751(5) 1.2131(6) 0.1916(6) 0.0144(14) Uiso d PG 0.1481(8) A 2 C
H11' 1.2849 1.2035 0.1999 0.017 Uiso calc PR 0.1481(8) A 2 H
C12' 1.1128(5) 1.3274(6) 0.2354(6) 0.0169(15) Uiso d PG 0.1481(8) A 2 C
H12' 1.1800 1.3959 0.2736 0.020 Uiso calc PR 0.1481(8) A 2 H
C13' 0.9522(5) 1.3414(5) 0.2232(6) 0.040(3) Uiso d PG 0.1481(8) A 2 C
H13' 0.9097 1.4195 0.2532 0.048 Uiso calc PR 0.1481(8) A 2 H
C15' 0.5725(14) 1.1009(13) -0.0730(11) 0.048(2) Uiso d P 0.1481(8) A 2 C
H15C 0.6328 1.1802 -0.0881 0.057 Uiso calc PR 0.1481(8) A 2 H
H15D 0.4743 1.1296 -0.0450 0.057 Uiso calc PR 0.1481(8) A 2 H
C16' 0.5327(6) 1.0182(5) -0.2118(4) 0.0341(19) Uiso d PG 0.1481(8) A 2 C
C17' 0.5117(7) 0.8833(5) -0.2091(5) 0.0232(14) Uiso d PG 0.1481(8) A 2 C
H17' 0.5238 0.8384 -0.1255 0.028 Uiso calc PR 0.1481(8) A 2 H
C18' 0.4731(9) 0.8141(5) -0.3289(6) 0.037(3) Uiso d PG 0.1481(8) A 2 C
H18A 0.4588 0.7218 -0.3271 0.044 Uiso calc PR 0.1481(8) A 2 H
C19' 0.4554(10) 0.8798(7) -0.4512(5) 0.041(3) Uiso d PG 0.1481(8) A 2 C
H19' 0.4290 0.8325 -0.5331 0.061 Uiso calc PR 0.1481(8) A 2 H
C20' 0.4763(9) 1.0147(7) -0.4538(4) 0.041(2) Uiso d PG 0.1481(8) A 2 C
H20' 0.4643 1.0596 -0.5374 0.049 Uiso calc PR 0.1481(8) A 2 H
C21' 0.5150(8) 1.0839(5) -0.3341(5) 0.035(2) Uiso d PG 0.1481(8) A 2 C
H21' 0.5293 1.1761 -0.3359 0.042 Uiso calc PR 0.1481(8) A 2 H

loop_
_atom_site_aniso_label
_atom_site_aniso_U_11
_atom_site_aniso_U_22
_atom_site_aniso_U_33
_atom_site_aniso_U_12
_atom_site_aniso_U_13
_atom_site_aniso_U_23
S1 0.03990(17) 0.03442(19) 0.03237(15) 0.00252(15) 0.00850(12) 0.00233(14)
N1 0.0339(6) 0.0343(6) 0.0282(5) -0.0080(5) 0.0007(4) -0.0041(5)
C1 0.0323(6) 0.0296(7) 0.0275(6) -0.0057(5) 0.0016(5) -0.0074(5)
C3 0.0382(7) 0.0384(8) 0.0364(7) 0.0012(7) 0.0002(6) -0.0040(6)
C4 0.0367(7) 0.0399(9) 0.0549(9) 0.0110(7) -0.0039(7) 0.0022(7)
C5 0.0376(8) 0.0524(10) 0.0485(9) -0.0017(7) -0.0015(7) 0.0121(7)
C6 0.0622(10) 0.0548(11) 0.0369(8) -0.0125(9) -0.0130(7) 0.0067(8)
C8 0.0386(7) 0.0432(8) 0.0255(6) -0.0099(6) 0.0042(5) -0.0033(5)
C9 0.0343(6) 0.0376(7) 0.0248(6) -0.0059(6) 0.0006(5) 0.0022(5)
C10 0.0349(6) 0.0341(7) 0.0321(7) -0.0017(6) 0.0060(5) 0.0028(5)
C11 0.0284(6) 0.0514(9) 0.0349(7) -0.0033(7) 0.0042(5) 0.0072(6)
C12 0.0372(7) 0.0452(9) 0.0327(7) -0.0133(7) 0.0017(6) -0.0022(6)
C13 0.0398(7) 0.0370(8) 0.0377(7) 0.0002(7) -0.0004(6) -0.0038(6)
C14 0.0337(6) 0.0412(8) 0.0361(7) -0.0024(6) -0.0007(5) -0.0025(6)
C15 0.0412(7) 0.0342(7) 0.0301(6) 0.0000(7) -0.0014(6) 0.0057(6)
C16 0.0309(6) 0.0377(8) 0.0307(6) -0.0048(6) -0.0013(5) 0.0077(5)
C17 0.0373(7) 0.0463(9) 0.0330(7) -0.0003(7) -0.0044(6) 0.0084(6)
C18 0.0381(8) 0.0444(9) 0.0410(8) -0.0033(7) -0.0053(6) -0.0012(7)
C19 0.0489(9) 0.0602(10) 0.0270(7) -0.0111(9) -0.0039(6) -0.0036(7)
C20 0.0640(11) 0.0560(10) 0.0310(7) -0.0118(9) -0.0102(7) 0.0109(7)
C21 0.0570(9) 0.0451(9) 0.0326(7) -0.0078(8) -0.0061(7) 0.0113(6)
C2 0.0340(5) 0.0311(6) 0.0260(5) -0.0029(5) -0.0020(4) 0.0006(4)
C7 0.0481(7) 0.0411(7) 0.0256(5) -0.0012(6) -0.0033(5) -0.0027(5)

loop_
_atom_type_symbol
_atom_type_description
_atom_type_scat_dispersion_real
_atom_type_scat_dispersion_imag
_atom_type_scat_source
C C 0.0033 0.0016 'International Tables Vol C Tables 4.2.6.8 and 6.1.1.4'
H H 0.0000 0.0000 'International Tables Vol C Tables 4.2.6.8 and 6.1.1.4'
N N 0.0061 0.0033 'International Tables Vol C Tables 4.2.6.8 and 6.1.1.4'
S S 0.1246 0.1234 'International Tables Vol C Tables 4.2.6.8 and 6.1.1.4'

loop_
_geom_angle_atom_site_label_1
_geom_angle_atom_site_label_2
_geom_angle_atom_site_label_3
_geom_angle
_geom_angle_publ_flag
C1 N1 C15 122.98(14) no
C1 N1 C8 123.04(13) no
C15 N1 C8 113.98(13) no
N1 C1 C2 119.80(13) no
N1 C1 S1 122.82(11) no
C2 C1 S1 117.38(10) no
C2 C3 C4 124.20(14) no
C2 C3 H3 117.9 no
C4 C3 H3 117.9 no
C5 C4 C3 112.45(16) no
C5 C4 H4A 109.1 no
C3 C4 H4A 109.1 no
C5 C4 H4B 109.1 no
C3 C4 H4B 109.1 no
H4A C4 H4B 107.8 no
C6 C5 C4 110.82(16) no
C6 C5 H5A 109.5 no
C4 C5 H5A 109.5 no
C6 C5 H5B 109.5 no
C4 C5 H5B 109.5 no
H5A C5 H5B 108.1 no
C5 C6 C7 113.51(16) no
C5 C6 H6A 108.9 no
C7 C6 H6A 108.9 no
C5 C6 H6B 108.9 no
C7 C6 H6B 108.9 no
H6A C6 H6B 107.7 no
N1 C8 C9 112.96(12) no
N1 C8 H8A 109.0 no
C9 C8 H8A 109.0 no
N1 C8 H8B 109.0 no
C9 C8 H8B 109.0 no
H8A C8 H8B 107.8 no
C14 C9 C10 119.10(13) no
C14 C9 C8 120.82(13) no
C10 C9 C8 120.08(14) no
C11 C10 C9 119.81(15) no
C11 C10 H10 120.1 no
C9 C10 H10 120.1 no
C12 C11 C10 120.77(15) no
C12 C11 H11 119.6 no
C10 C11 H11 119.6 no
C11 C12 C13 119.53(15) no
C11 C12 H12 120.2 no
C13 C12 H12 120.2 no
C14 C13 C12 119.87(16) no
C14 C13 H13 120.1 no
C12 C13 H13 120.1 no
C13 C14 C9 120.90(15) no
C13 C14 H14 119.6 no
C9 C14 H14 119.6 no
N1 C15 C16 112.11(14) no
N1 C15 H15A 109.2 no
C16 C15 H15A 109.2 no
N1 C15 H15B 109.2 no
C16 C15 H15B 109.2 no
H15A C15 H15B 107.9 no
C17 C16 C21 119.51(16) no
C17 C16 C15 121.73(14) no
C21 C16 C15 118.72(15) no
C16 C17 C18 121.64(16) no
C16 C17 H17 119.2 no
C18 C17 H17 119.2 no
C19 C18 C17 118.83(19) no
C19 C18 H18 120.6 no
C17 C18 H18 120.6 no
C18 C19 C20 120.25(17) no
C18 C19 H19 119.9 no
C20 C19 H19 119.9 no
C19 C20 C21 120.32(17) no
C19 C20 H20 119.8 no
C21 C20 H20 119.8 no
C20 C21 C16 119.45(19) no
C20 C21 H21 120.3 no
C16 C21 H21 120.3 no
C3 C2 C1 121.62(12) no
C3 C2 C7 122.90(12) no
C1 C2 C7 115.37(11) no
C7 C2 C3' 117.1(3) no
C7 C2 C8' 117.3(3) no
C3' C2 C8' 108.3(5) no
C7 C2 C1' 113.2(3) no
C3' C2 C1' 111.6(4) no
C8' C2 C1' 85.2(4) no
C2 C7 C6 110.55(13) no
C2 C7 C6' 114.4(2) no
C2 C7 H7A 109.5 no
C6 C7 H7A 109.5 no
C2 C7 H7B 109.5 no
C6 C7 H7B 109.5 no
H7A C7 H7B 108.1 no
C15' N1' C1' 125.8(12) no
C15' N1' C8' 140.7(13) no
C1' N1' C8' 92.3(8) no
N1' C1' S1' 139.0(7) no
N1' C1' C2 92.0(6) no
S1' C1' C2 129.0(5) no
C4' C3' C2 110.3(6) no
C4' C3' H3'1 109.6 no
C2 C3' H3'1 109.6 no
C4' C3' H3'2 109.6 no
C2 C3' H3'2 109.6 no
H3'1 C3' H3'2 108.1 no
C3' C4' C5' 107.6(7) no
C3' C4' H4'1 110.2 no
C5' C4' H4'1 110.2 no
C3' C4' H4'2 110.2 no
C5' C4' H4'2 110.2 no
H4'1 C4' H4'2 108.5 no
C6' C5' C4' 113.9(7) no
C6' C5' H5'1 108.8 no
C4' C5' H5'1 108.8 no
C6' C5' H5'2 108.8 no
C4' C5' H5'2 108.8 no
H5'1 C5' H5'2 107.7 no
C7 C6' C5' 101.9(4) no
C7 C6' H6'1 111.4 no
C5' C6' H6'1 111.4 no
C7 C6' H6'2 111.4 no
C5' C6' H6'2 111.4 no
H6'1 C6' H6'2 109.3 no
C9' C8' N1' 111.5(8) no
C9' C8' C2 115.9(6) no
N1' C8' C2 90.5(7) no
C9' C8' H8' 112.4 no
N1' C8' H8' 112.4 no
C2 C8' H8' 112.4 no
C9' C14' C13' 120.0 no
C9' C14' H14' 120.0 no
C13' C14' H14' 120.0 no
C14' C9' C10' 120.0 no
C14' C9' C8' 124.2(4) no
C10' C9' C8' 114.6(4) no
C11' C10' C9' 120.0 no
C11' C10' H10' 120.0 no
C9' C10' H10' 120.0 no
C12' C11' C10' 120.0 no
C12' C11' H11' 120.0 no
C10' C11' H11' 120.0 no
C11' C12' C13' 120.0 no
C11' C12' H12' 120.0 no
C13' C12' H12' 120.0 no
C12' C13' C14' 120.0 no
C12' C13' H13' 120.0 no
C14' C13' H13' 120.0 no
N1' C15' C16' 111.1(11) no
N1' C15' H15C 109.4 no
C16' C15' H15C 109.4 no
N1' C15' H15D 109.4 no
C16' C15' H15D 109.4 no
H15C C15' H15D 108.0 no
C17' C16' C21' 120.0 no
C17' C16' C15' 120.6(5) no
C21' C16' C15' 119.4(5) no
C18' C17' C16' 120.0 no
C18' C17' H17' 120.0 no
C16' C17' H17' 120.0 no
C17' C18' C19' 120.0 no
C17' C18' H18A 120.0 no
C19' C18' H18A 120.0 no
C18' C19' C20' 120.0 no
C18' C19' H19' 120.0 no
C20' C19' H19' 120.0 no
C21' C20' C19' 120.0 no
C21' C20' H20' 120.0 no
C19' C20' H20' 120.0 no
C20' C21' C16' 120.0 no
C20' C21' H21' 120.0 no
C16' C21' H21' 120.0 no

loop_
_geom_bond_atom_site_label_1
_geom_bond_atom_site_label_2
_geom_bond_distance
_geom_bond_publ_flag
S1 C1 1.7010(16) no
N1 C1 1.311(2) no
N1 C15 1.483(2) no
N1 C8 1.493(2) no
C1 C2 1.4839(18) no
C3 C2 1.303(2) no
C3 C4 1.523(2) no
C3 H3 0.9500 no
C4 C5 1.498(3) no
C4 H4A 0.9900 no
C4 H4B 0.9900 no
C5 C6 1.495(3) no
C5 H5A 0.9900 no
C5 H5B 0.9900 no
C6 C7 1.529(2) no
C6 H6A 0.9900 no
C6 H6B 0.9900 no
C8 C9 1.510(2) no
C8 H8A 0.9900 no
C8 H8B 0.9900 no
C9 C14 1.382(2) no
C9 C10 1.392(2) no
C10 C11 1.384(2) no
C10 H10 0.9500 no
C11 C12 1.377(3) no
C11 H11 0.9500 no
C12 C13 1.386(2) no
C12 H12 0.9500 no
C13 C14 1.380(2) no
C13 H13 0.9500 no
C14 H14 0.9500 no
C15 C16 1.506(2) no
C15 H15A 0.9900 no
C15 H15B 0.9900 no
C16 C17 1.366(2) no
C16 C21 1.390(2) no
C17 C18 1.393(2) no
C17 H17 0.9500 no
C18 C19 1.376(3) no
C18 H18 0.9500 no
C19 C20 1.387(3) no
C19 H19 0.9500 no
C20 C21 1.390(3) no
C20 H20 0.9500 no
C21 H21 0.9500 no
C2 C7 1.5190(16) no
C2 C3' 1.555(5) no
C2 C8' 1.566(9) no
C2 C1' 1.623(7) no
C7 C6' 1.532(4) no
C7 H7A 0.9900 no
C7 H7B 0.9900 no
S1' C1' 1.573(8) no
N1' C15' 1.309(16) no
N1' C1' 1.444(16) no
N1' C8' 1.546(15) no
C3' C4' 1.535(7) no
C3' H3'1 0.9900 no
C3' H3'2 0.9900 no
C4' C5' 1.537(7) no
C4' H4'1 0.9900 no
C4' H4'2 0.9900 no
C5' C6' 1.535(6) no
C5' H5'1 0.9900 no
C5' H5'2 0.9900 no
C6' H6'1 0.9900 no
C6' H6'2 0.9900 no
C8' C9' 1.526(10) no
C8' H8' 1.0000 no
C14' C9' 1.3900 no
C14' C13' 1.3900 no
C14' H14' 0.9500 no
C9' C10' 1.3900 no
C10' C11' 1.3900 no
C10' H10' 0.9500 no
C11' C12' 1.3900 no
C11' H11' 0.9500 no
C12' C13' 1.3900 no
C12' H12' 0.9500 no
C13' H13' 0.9500 no
C15' C16' 1.621(12) no
C15' H15C 0.9900 no
C15' H15D 0.9900 no
C16' C17' 1.3900 no
C16' C21' 1.3900 no
C17' C18' 1.3900 no
C17' H17' 0.9500 no
C18' C19' 1.3900 no
C18' H18A 0.9500 no
C19' C20' 1.3900 no
C19' H19' 0.9500 no
C20' C21' 1.3900 no
C20' H20' 0.9500 no
C21' H21' 0.9500 no

loop_
_geom_torsion_atom_site_label_1
_geom_torsion_atom_site_label_2
_geom_torsion_atom_site_label_3
_geom_torsion_atom_site_label_4
_geom_torsion
_geom_torsion_publ_flag
C15 N1 C1 C2 177.69(13) no
C8 N1 C1 C2 -3.2(2) no
C15 N1 C1 S1 -1.8(2) no
C8 N1 C1 S1 177.30(12) no
C2 C3 C4 C5 13.2(3) no
C3 C4 C5 C6 -42.3(2) no
C4 C5 C6 C7 59.8(2) no
C1 N1 C8 C9 -63.7(2) no
C15 N1 C8 C9 115.49(14) no
N1 C8 C9 C14 -48.6(2) no
N1 C8 C9 C10 131.44(15) no
C14 C9 C10 C11 0.8(2) no
C8 C9 C10 C11 -179.24(14) no
C9 C10 C11 C12 0.3(3) no
C10 C11 C12 C13 -0.7(3) no
C11 C12 C13 C14 0.0(3) no
C12 C13 C14 C9 1.2(3) no
C10 C9 C14 C13 -1.6(2) no
C8 C9 C14 C13 178.49(15) no
C1 N1 C15 C16 -112.42(17) no
C8 N1 C15 C16 68.38(17) no
N1 C15 C16 C17 39.4(2) no
N1 C15 C16 C21 -143.08(16) no
C21 C16 C17 C18 -0.2(3) no
C15 C16 C17 C18 177.30(15) no
C16 C17 C18 C19 0.6(3) no
C17 C18 C19 C20 -1.3(3) no
C18 C19 C20 C21 1.7(3) no
C19 C20 C21 C16 -1.2(3) no
C17 C16 C21 C20 0.5(3) no
C15 C16 C21 C20 -177.07(18) no
C4 C3 C2 C1 -174.62(16) no
C4 C3 C2 C7 1.4(3) no
C4 C3 C2 C3' -84.9(5) no
C4 C3 C2 C8' 119.5(4) no
C4 C3 C2 C1' -160.7(3) no
N1 C1 C2 C3 -68.9(2) no
S1 C1 C2 C3 110.66(15) no
N1 C1 C2 C7 114.79(15) no
S1 C1 C2 C7 -65.66(15) no
N1 C1 C2 C3' -100.7(3) no
S1 C1 C2 C3' 78.9(3) no
N1 C1 C2 C8' 1.8(4) no
S1 C1 C2 C8' -178.7(4) no
N1 C1 C2 C1' -163.1(14) no
S1 C1 C2 C1' 16.4(13) no
C3 C2 C7 C6 13.6(2) no
C1 C2 C7 C6 -170.16(14) no
C3' C2 C7 C6 45.2(3) no
C8' C2 C7 C6 -86.1(4) no
C1' C2 C7 C6 177.1(3) no
C3 C2 C7 C6' 16.1(3) no
C1 C2 C7 C6' -167.6(2) no
C3' C2 C7 C6' 47.7(4) no
C8' C2 C7 C6' -83.6(5) no
C1' C2 C7 C6' 179.7(4) no
C5 C6 C7 C2 -44.0(2) no
C5 C6 C7 C6' 167(3) no
C15' N1' C1' S1' 10(2) no
C8' N1' C1' S1' 179.3(9) no
C15' N1' C1' C2 -171.1(13) no
C8' N1' C1' C2 -1.3(7) no
C3 C2 C1' N1' -77.2(7) no
C1 C2 C1' N1' 15.9(12) no
C7 C2 C1' N1' 119.0(6) no
C3' C2 C1' N1' -106.4(7) no
C8' C2 C1' N1' 1.3(7) no
C3 C2 C1' S1' 102.2(6) no
C1 C2 C1' S1' -164.7(19) no
C7 C2 C1' S1' -61.5(7) no
C3' C2 C1' S1' 73.1(7) no
C8' C2 C1' S1' -179.2(7) no
C3 C2 C3' C4' 67.2(6) no
C1 C2 C3' C4' 173.5(5) no
C7 C2 C3' C4' -42.6(7) no
C8' C2 C3' C4' 92.8(7) no
C1' C2 C3' C4' -175.3(6) no
C2 C3' C4' C5' 49.1(10) no
C3' C4' C5' C6' -67.9(10) no
C2 C7 C6' C5' -55.2(4) no
C6 C7 C6' C5' -23(3) no
C4' C5' C6' C7 68.0(7) no
C15' N1' C8' C9' 50(2) no
C1' N1' C8' C9' -116.8(8) no
C15' N1' C8' C2 168.2(19) no
C1' N1' C8' C2 1.4(7) no
C3 C2 C8' C9' -124.0(6) no
C1 C2 C8' C9' 110.0(6) no
C7 C2 C8' C9' -0.6(7) no
C3' C2 C8' C9' -135.8(6) no
C1' C2 C8' C9' 113.1(6) no
C3 C2 C8' N1' 121.6(6) no
C1 C2 C8' N1' -4.3(6) no
C7 C2 C8' N1' -114.9(6) no
C3' C2 C8' N1' 109.9(7) no
C1' C2 C8' N1' -1.2(7) no
C13' C14' C9' C10' 0.0 no
C13' C14' C9' C8' 166.9(6) no
N1' C8' C9' C14' 34.6(10) no
C2 C8' C9' C14' -67.0(8) no
N1' C8' C9' C10' -157.8(7) no
C2 C8' C9' C10' 100.6(6) no
C14' C9' C10' C11' 0.0 no
C8' C9' C10' C11' -168.1(6) no
C9' C10' C11' C12' 0.0 no
C10' C11' C12' C13' 0.0 no
C11' C12' C13' C14' 0.0 no
C9' C14' C13' C12' 0.0 no
C1' N1' C15' C16' -102.8(14) no
C8' N1' C15' C16' 93.4(19) no
N1' C15' C16' C17' 31.2(13) no
N1' C15' C16' C21' -150.6(9) no
C21' C16' C17' C18' 0.0 no
C15' C16' C17' C18' 178.1(6) no
C16' C17' C18' C19' 0.0 no
C17' C18' C19' C20' 0.0 no
C18' C19' C20' C21' 0.0 no
C19' C20' C21' C16' 0.0 no
C17' C16' C21' C20' 0.0 no
C15' C16' C21' C20' -178.1(6) no
